data_4086931
loop_
_publ_author_name
'Koch, James G.'
'Brennessel, William W.'
'Kraft, Bradley M.'

_publ_section_title
;
 Neutral and Cationic Bis-Chelate Monoorganosilicon(IV) Complexes of
 1-Hydroxy-2-pyridinone
;
_journal_issue 3
_journal_name_full Organometallics
_journal_page_first 594
_journal_paper_doi 10.1021/acs.organomet.6b00796
_journal_volume 36
_journal_year 2017
_chemical_absolute_configuration ad
_chemical_formula_moiety 'C11 H11 F N2 O4 Si'
_chemical_formula_sum 'C11 H11 F N2 O4 Si'
_chemical_formula_weight 282.31
_chemical_name_common sjfbk54
_space_group_crystal_system orthorhombic
_space_group_IT_number 43
_space_group_name_Hall 'F 2 -2d'
_space_group_name_H-M_alt 'F d d 2'
_symmetry_space_group_name_Hall 'F 2 -2d'
_symmetry_space_group_name_H-M 'F d d 2'
_atom_sites_solution_hydrogens geom
_atom_sites_solution_primary direct
_atom_sites_solution_secondary difmap
_audit_creation_method SHELXL-2016/6
_cell_angle_alpha 90
_cell_angle_beta 90
_cell_angle_gamma 90
_cell_formula_units_Z 16
_cell_length_a 24.910(9)
_cell_length_b 25.153(9)
_cell_length_c 7.516(3)
_cell_measurement_reflns_used 3941
_cell_measurement_temperature 100.0(5)
_cell_measurement_theta_max 37.18
_cell_measurement_theta_min 2.94
_cell_volume 4709(3)
_computing_cell_refinement 'SAINT (Bruker, 2014)'
_computing_data_collection 'APEX2 (Bruker, 2014)'
_computing_data_reduction 'SAINT (Bruker, 2014)'
_computing_molecular_graphics 'SHELXTL (Sheldrick, 2008)'
_computing_publication_material 'SHELXTL (Sheldrick, 2008)'
_computing_structure_refinement 'SHELXL-2016/6 (Sheldrick, 2016)'
_computing_structure_solution 'SHELXT-2014/5 (Sheldrick, 2014)'
_diffrn_ambient_temperature 100.0(5)
_diffrn_measured_fraction_theta_full 1.000
_diffrn_measured_fraction_theta_max 0.981
_diffrn_measurement_device_type 'Bruker SMART APEX II CCD platform'
_diffrn_measurement_method '\w scans'
_diffrn_radiation_type MoK\a
_diffrn_radiation_wavelength 0.71073
_diffrn_reflns_av_R_equivalents 0.0654
_diffrn_reflns_av_unetI/netI 0.0501
_diffrn_reflns_Laue_measured_fraction_full 1.000
_diffrn_reflns_Laue_measured_fraction_max 0.981
_diffrn_reflns_limit_h_max 42
_diffrn_reflns_limit_h_min -43
_diffrn_reflns_limit_k_max 44
_diffrn_reflns_limit_k_min -43
_diffrn_reflns_limit_l_max 13
_diffrn_reflns_limit_l_min -13
_diffrn_reflns_number 38239
_diffrn_reflns_point_group_measured_fraction_full 1.000
_diffrn_reflns_point_group_measured_fraction_max 0.982
_diffrn_reflns_theta_full 37.785
_diffrn_reflns_theta_max 38.706
_diffrn_reflns_theta_min 2.301
_diffrn_source 'fine-focus sealed tube'
_exptl_absorpt_coefficient_mu 0.226
_exptl_absorpt_correction_T_max 0.7476
_exptl_absorpt_correction_T_min 0.6363
_exptl_absorpt_correction_type multi-scan
_exptl_absorpt_process_details 'SADABS (Sheldrick, 2014)'
_exptl_crystal_colour colorless
_exptl_crystal_density_diffrn 1.593
_exptl_crystal_description plate
_exptl_crystal_F_000 2336
_exptl_crystal_size_max 0.36
_exptl_crystal_size_mid 0.18
_exptl_crystal_size_min 0.12
_refine_diff_density_max 0.474
_refine_diff_density_min -0.473
_refine_diff_density_rms 0.068
_refine_ls_abs_structure_details
; 
 Refined as an inversion twin. 
;
_refine_ls_abs_structure_Flack 0.04(13)
_refine_ls_extinction_method none
_refine_ls_goodness_of_fit_ref 1.042
_refine_ls_hydrogen_treatment constr
_refine_ls_matrix_type full
_refine_ls_number_parameters 176
_refine_ls_number_reflns 6510
_refine_ls_number_restraints 1
_refine_ls_restrained_S_all 1.042
_refine_ls_R_factor_all 0.0667
_refine_ls_R_factor_gt 0.0450
_refine_ls_shift/su_max 0.001
_refine_ls_shift/su_mean 0.000
_refine_ls_structure_factor_coef Fsqd
_refine_ls_weighting_details 'w=1/[\s^2^(Fo^2^)+(0.0539P)^2^+1.4927P] where P=(Fo^2^+2Fc^2^)/3'
_refine_ls_weighting_scheme calc
_refine_ls_wR_factor_gt 0.1006
_refine_ls_wR_factor_ref 0.1104
_reflns_Friedel_coverage 0.893
_reflns_Friedel_fraction_full 1.000
_reflns_Friedel_fraction_max 0.982
_reflns_number_gt 5059
_reflns_number_total 6510
_reflns_threshold_expression 'I > 2\s(I)'
_cod_data_source_file 20161212_Combined.cif
_cod_data_source_block 10r
_cod_depositor_comments 'Adding full bibliography for 4086922--4086931.cif.'
_cod_database_code 4086931
_shelx_shelxl_version_number 2016/6
_shelx_space_group_comment
; 
The symmetry employed for this shelxl refinement is uniquely defined 
by the following loop, which should always be used as a source of 
symmetry information in preference to the above space-group names. 
They are only intended as comments. 
;
_shelx_estimated_absorpt_t_min 0.923
_shelx_estimated_absorpt_t_max 0.973

loop_
_space_group_symop_operation_xyz
'x, y, z'
'-x, -y, z'
'x+1/4, -y+1/4, z+1/4'
'-x+1/4, y+1/4, z+1/4'
'x, y+1/2, z+1/2'
'-x, -y+1/2, z+1/2'
'x+1/4, -y+3/4, z+3/4'
'-x+1/4, y+3/4, z+3/4'
'x+1/2, y, z+1/2'
'-x+1/2, -y, z+1/2'
'x+3/4, -y+1/4, z+3/4'
'-x+3/4, y+1/4, z+3/4'
'x+1/2, y+1/2, z'
'-x+1/2, -y+1/2, z'
'x+3/4, -y+3/4, z+1/4'
'-x+3/4, y+3/4, z+1/4'

loop_
_atom_site_label
_atom_site_type_symbol
_atom_site_fract_x
_atom_site_fract_y
_atom_site_fract_z
_atom_site_U_iso_or_equiv
_atom_site_adp_type
_atom_site_occupancy
_atom_site_site_symmetry_order
_atom_site_calc_flag
_atom_site_refinement_flags_posn
_atom_site_refinement_flags_adp
_atom_site_refinement_flags_occupancy
_atom_site_disorder_assembly
_atom_site_disorder_group
Si1 Si 0.33368(2) 0.33976(2) 0.44688(8) 0.01683(11) Uani 1 1 d . . . . .
F1 F 0.29811(5) 0.34773(5) 0.26188(18) 0.0220(2) Uani 1 1 d . . . . .
O1 O 0.34536(5) 0.26913(5) 0.4273(2) 0.0185(3) Uani 1 1 d . . . . .
O2 O 0.39501(6) 0.34503(5) 0.3015(2) 0.0197(3) Uani 1 1 d . . . . .
O3 O 0.33835(6) 0.41147(5) 0.4639(2) 0.0193(3) Uani 1 1 d . . . . .
O4 O 0.38277(6) 0.33969(5) 0.6360(2) 0.0198(3) Uani 1 1 d . . . . .
N1 N 0.39183(6) 0.25721(6) 0.3430(2) 0.0168(3) Uani 0.88(2) 1 d . . P A 1
C1 C 0.41831(7) 0.29975(7) 0.2739(3) 0.0177(3) Uani 0.88(2) 1 d . . P A 1
N2 N 0.37505(7) 0.42738(6) 0.5834(2) 0.0163(3) Uani 0.65(2) 1 d . . P B 1
C6 C 0.39870(7) 0.38794(6) 0.6771(3) 0.0162(3) Uani 0.65(2) 1 d . . P B 1
N1' N 0.41831(7) 0.29975(7) 0.2739(3) 0.0177(3) Uani 0.12(2) 1 d . . P A 5
C1' C 0.39183(6) 0.25721(6) 0.3430(2) 0.0168(3) Uani 0.12(2) 1 d . . P A 5
N2' N 0.39870(7) 0.38794(6) 0.6771(3) 0.0162(3) Uani 0.35(2) 1 d . . P B 5
C6' C 0.37505(7) 0.42738(6) 0.5834(2) 0.0163(3) Uani 0.35(2) 1 d . . P B 5
C2 C 0.46598(8) 0.29057(8) 0.1825(3) 0.0217(4) Uani 1 1 d . . . . .
H2 H 0.485887 0.319423 0.134485 0.026 Uiso 1 1 calc R U . A 1
C3 C 0.48399(9) 0.23900(9) 0.1623(3) 0.0249(4) Uani 1 1 d . . . . .
H3 H 0.516293 0.232369 0.098891 0.030 Uiso 1 1 calc R U . . .
C4 C 0.45501(9) 0.19627(8) 0.2346(3) 0.0238(4) Uani 1 1 d . . . . .
H4 H 0.467387 0.160843 0.219152 0.029 Uiso 1 1 calc R U . . .
C5 C 0.40882(8) 0.20607(7) 0.3274(3) 0.0195(3) Uani 1 1 d . . . . .
H5 H 0.389082 0.177791 0.379696 0.023 Uiso 1 1 calc R U . A 1
C7 C 0.43596(8) 0.40039(7) 0.8067(3) 0.0179(3) Uani 1 1 d . . . . .
H7 H 0.452734 0.373023 0.873801 0.021 Uiso 1 1 calc R U . B 1
C8 C 0.44846(7) 0.45264(7) 0.8374(3) 0.0186(3) Uani 1 1 d . . . . .
H8 H 0.473813 0.461600 0.926972 0.022 Uiso 1 1 calc R U . . .
C9 C 0.42401(8) 0.49295(7) 0.7372(3) 0.0184(3) Uani 1 1 d . . . . .
H9 H 0.432963 0.529140 0.757889 0.022 Uiso 1 1 calc R U . . .
C10 C 0.38708(8) 0.47980(7) 0.6093(3) 0.0181(3) Uani 1 1 d . . . . .
H10 H 0.370192 0.506610 0.540032 0.022 Uiso 1 1 calc R U . B 1
C11 C 0.27417(8) 0.32826(8) 0.5975(3) 0.0236(4) Uani 1 1 d . . . . .
H11A H 0.262042 0.362315 0.646425 0.035 Uiso 1 1 calc R U . . .
H11B H 0.284613 0.304541 0.694982 0.035 Uiso 1 1 calc R U . . .
H11C H 0.244970 0.311949 0.529273 0.035 Uiso 1 1 calc R U . . .

loop_
_atom_site_aniso_label
_atom_site_aniso_U_11
_atom_site_aniso_U_22
_atom_site_aniso_U_33
_atom_site_aniso_U_23
_atom_site_aniso_U_13
_atom_site_aniso_U_12
Si1 0.0175(2) 0.01220(18) 0.0207(2) -0.00018(17) -0.00245(19) -0.00082(16)
F1 0.0211(6) 0.0217(6) 0.0231(6) -0.0002(4) -0.0065(5) -0.0024(4)
O1 0.0181(6) 0.0135(5) 0.0241(7) -0.0012(5) 0.0026(5) -0.0017(4)
O2 0.0203(6) 0.0133(5) 0.0254(7) 0.0011(5) 0.0001(5) -0.0014(5)
O3 0.0219(6) 0.0134(5) 0.0225(7) -0.0012(5) -0.0078(5) 0.0015(4)
O4 0.0248(7) 0.0103(5) 0.0242(7) 0.0003(5) -0.0070(5) 0.0001(4)
N1 0.0172(6) 0.0142(6) 0.0191(7) -0.0001(5) -0.0014(6) -0.0003(5)
C1 0.0178(8) 0.0159(7) 0.0192(8) 0.0019(6) -0.0029(6) -0.0019(6)
N2 0.0183(7) 0.0119(6) 0.0187(7) 0.0007(5) -0.0010(6) -0.0002(5)
C6 0.0177(7) 0.0122(6) 0.0186(8) 0.0005(6) -0.0011(6) 0.0002(5)
N1' 0.0178(8) 0.0159(7) 0.0192(8) 0.0019(6) -0.0029(6) -0.0019(6)
C1' 0.0172(6) 0.0142(6) 0.0191(7) -0.0001(5) -0.0014(6) -0.0003(5)
N2' 0.0177(7) 0.0122(6) 0.0186(8) 0.0005(6) -0.0011(6) 0.0002(5)
C6' 0.0183(7) 0.0119(6) 0.0187(7) 0.0007(5) -0.0010(6) -0.0002(5)
C2 0.0191(8) 0.0240(8) 0.0219(9) 0.0022(7) -0.0016(7) -0.0017(6)
C3 0.0212(9) 0.0309(10) 0.0226(10) 0.0000(8) 0.0009(7) 0.0053(7)
C4 0.0257(9) 0.0213(8) 0.0245(10) -0.0008(7) -0.0031(7) 0.0074(7)
C5 0.0229(8) 0.0140(7) 0.0214(9) 0.0007(6) -0.0042(7) 0.0009(6)
C7 0.0176(7) 0.0166(7) 0.0194(8) 0.0003(6) -0.0016(6) 0.0019(6)
C8 0.0166(7) 0.0193(7) 0.0199(8) -0.0012(6) -0.0014(7) -0.0015(6)
C9 0.0197(8) 0.0144(7) 0.0211(9) -0.0007(6) 0.0006(6) -0.0032(6)
C10 0.0206(8) 0.0112(6) 0.0226(9) 0.0014(6) -0.0006(7) 0.0000(6)
C11 0.0236(9) 0.0201(8) 0.0270(10) 0.0010(7) 0.0024(8) 0.0014(7)

loop_
_atom_type_symbol
_atom_type_description
_atom_type_scat_dispersion_real
_atom_type_scat_dispersion_imag
_atom_type_scat_source
C C 0.0033 0.0016 'International Tables Vol C Tables 4.2.6.8 and 6.1.1.4'
H H 0.0000 0.0000 'International Tables Vol C Tables 4.2.6.8 and 6.1.1.4'
N N 0.0061 0.0033 'International Tables Vol C Tables 4.2.6.8 and 6.1.1.4'
O O 0.0106 0.0060 'International Tables Vol C Tables 4.2.6.8 and 6.1.1.4'
F F 0.0171 0.0103 'International Tables Vol C Tables 4.2.6.8 and 6.1.1.4'
Si Si 0.0817 0.0704 'International Tables Vol C Tables 4.2.6.8 and 6.1.1.4'

loop_
_geom_angle_atom_site_label_1
_geom_angle_atom_site_label_2
_geom_angle_atom_site_label_3
_geom_angle
F1 Si1 O1 97.85(7)
F1 Si1 O3 88.47(7)
O1 Si1 O3 167.03(7)
F1 Si1 O4 169.31(7)
O1 Si1 O4 87.46(7)
O3 Si1 O4 84.57(6)
F1 Si1 O2 86.48(8)
O1 Si1 O2 83.77(6)
O3 Si1 O2 85.35(7)
O4 Si1 O2 84.88(8)
F1 Si1 C11 95.84(9)
O1 Si1 C11 91.40(8)
O3 Si1 C11 99.24(9)
O4 Si1 C11 93.29(9)
O2 Si1 C11 174.90(8)
C1' O1 Si1 113.19(11)
N1 O1 Si1 113.19(11)
N1' O2 Si1 113.25(12)
C1 O2 Si1 113.25(12)
C6' O3 Si1 112.83(11)
N2 O3 Si1 112.83(11)
N2' O4 Si1 111.97(12)
C6 O4 Si1 111.97(12)
O1 N1 C5 121.09(16)
O1 N1 C1 114.79(15)
C5 N1 C1 124.10(17)
O2 C1 N1 114.42(17)
O2 C1 C2 127.41(17)
N1 C1 C2 118.17(17)
O3 N2 C6 115.23(15)
O3 N2 C10 122.18(16)
C6 N2 C10 122.59(17)
O4 C6 N2 115.10(17)
O4 C6 C7 125.31(16)
N2 C6 C7 119.59(16)
O2 N1' C1' 114.42(17)
O2 N1' C2 127.41(17)
C1' N1' C2 118.17(17)
O1 C1' C5 121.09(16)
O1 C1' N1' 114.79(15)
C5 C1' N1' 124.10(17)
O4 N2' C6' 115.10(17)
O4 N2' C7 125.31(16)
C6' N2' C7 119.59(16)
O3 C6' N2' 115.23(15)
O3 C6' C10 122.18(16)
N2' C6' C10 122.59(17)
C3 C2 C1 119.16(18)
C3 C2 N1' 119.16(18)
C3 C2 H2 120.4
C1 C2 H2 120.4
C2 C3 C4 120.6(2)
C2 C3 H3 119.7
C4 C3 H3 119.7
C5 C4 C3 119.46(19)
C5 C4 H4 120.3
C3 C4 H4 120.3
C1' C5 C4 118.46(18)
N1 C5 C4 118.46(18)
N1 C5 H5 120.8
C4 C5 H5 120.8
C8 C7 C6 119.26(17)
C8 C7 N2' 119.26(17)
C8 C7 H7 120.4
C6 C7 H7 120.4
C7 C8 C9 120.29(18)
C7 C8 H8 119.9
C9 C8 H8 119.9
C10 C9 C8 119.58(17)
C10 C9 H9 120.2
C8 C9 H9 120.2
C6' C10 C9 118.67(17)
N2 C10 C9 118.67(17)
N2 C10 H10 120.7
C9 C10 H10 120.7
Si1 C11 H11A 109.5
Si1 C11 H11B 109.5
H11A C11 H11B 109.5
Si1 C11 H11C 109.5
H11A C11 H11C 109.5
H11B C11 H11C 109.5

loop_
_geom_bond_atom_site_label_1
_geom_bond_atom_site_label_2
_geom_bond_distance
Si1 F1 1.6609(15)
Si1 O1 1.8060(15)
Si1 O3 1.8120(15)
Si1 O4 1.8752(16)
Si1 O2 1.8828(17)
Si1 C11 1.887(2)
O1 C1' 1.354(2)
O1 N1 1.354(2)
O2 N1' 1.295(2)
O2 C1 1.295(2)
O3 C6' 1.342(2)
O3 N2 1.342(2)
O4 N2' 1.313(2)
O4 C6 1.313(2)
N1 C5 1.359(2)
N1 C1 1.360(2)
C1 C2 1.391(3)
N2 C6 1.352(2)
N2 C10 1.366(2)
C6 C7 1.382(3)
N1' C1' 1.360(2)
N1' C2 1.391(3)
C1' C5 1.359(2)
N2' C6' 1.352(2)
N2' C7 1.382(3)
C6' C10 1.366(2)
C2 C3 1.381(3)
C2 H2 0.9500
C3 C4 1.404(3)
C3 H3 0.9500
C4 C5 1.368(3)
C4 H4 0.9500
C5 H5 0.9500
C7 C8 1.370(3)
C7 H7 0.9500
C8 C9 1.402(3)
C8 H8 0.9500
C9 C10 1.371(3)
C9 H9 0.9500
C10 H10 0.9500
C11 H11A 0.9800
C11 H11B 0.9800
C11 H11C 0.9800

loop_
_geom_torsion_atom_site_label_1
_geom_torsion_atom_site_label_2
_geom_torsion_atom_site_label_3
_geom_torsion_atom_site_label_4
_geom_torsion
F1 Si1 O1 C1' 92.32(14)
O3 Si1 O1 C1' -26.3(4)
O4 Si1 O1 C1' -78.36(14)
O2 Si1 O1 C1' 6.76(13)
C11 Si1 O1 C1' -171.59(14)
F1 Si1 O1 N1 92.32(14)
O3 Si1 O1 N1 -26.3(4)
O4 Si1 O1 N1 -78.36(14)
O2 Si1 O1 N1 6.76(13)
C11 Si1 O1 N1 -171.59(14)
F1 Si1 O2 N1' -104.87(14)
O1 Si1 O2 N1' -6.56(14)
O3 Si1 O2 N1' 166.38(14)
O4 Si1 O2 N1' 81.44(13)
F1 Si1 O2 C1 -104.87(14)
O1 Si1 O2 C1 -6.56(14)
O3 Si1 O2 C1 166.38(14)
O4 Si1 O2 C1 81.44(13)
F1 Si1 O3 C6' -166.93(14)
O1 Si1 O3 C6' -47.4(4)
O4 Si1 O3 C6' 4.95(13)
O2 Si1 O3 C6' -80.34(14)
C11 Si1 O3 C6' 97.41(15)
F1 Si1 O3 N2 -166.93(14)
O1 Si1 O3 N2 -47.4(4)
O4 Si1 O3 N2 4.95(13)
O2 Si1 O3 N2 -80.34(14)
C11 Si1 O3 N2 97.41(15)
F1 Si1 O4 N2' 45.0(4)
O1 Si1 O4 N2' 165.22(14)
O3 Si1 O4 N2' -4.54(13)
O2 Si1 O4 N2' 81.26(13)
C11 Si1 O4 N2' -103.52(14)
F1 Si1 O4 C6 45.0(4)
O1 Si1 O4 C6 165.22(14)
O3 Si1 O4 C6 -4.54(13)
O2 Si1 O4 C6 81.26(13)
C11 Si1 O4 C6 -103.52(14)
Si1 O1 N1 C5 175.42(14)
Si1 O1 N1 C1 -6.0(2)
Si1 O2 C1 N1 4.9(2)
Si1 O2 C1 C2 -175.65(17)
O1 N1 C1 O2 0.6(2)
C5 N1 C1 O2 179.12(17)
O1 N1 C1 C2 -178.91(18)
C5 N1 C1 C2 -0.4(3)
Si1 O3 N2 C6 -4.6(2)
Si1 O3 N2 C10 176.15(15)
Si1 O4 C6 N2 3.2(2)
Si1 O4 C6 C7 -177.84(16)
O3 N2 C6 O4 0.8(2)
C10 N2 C6 O4 -179.91(18)
O3 N2 C6 C7 -178.22(17)
C10 N2 C6 C7 1.1(3)
Si1 O2 N1' C1' 4.9(2)
Si1 O2 N1' C2 -175.65(17)
Si1 O1 C1' C5 175.42(14)
Si1 O1 C1' N1' -6.0(2)
O2 N1' C1' O1 0.6(2)
C2 N1' C1' O1 -178.91(18)
O2 N1' C1' C5 179.12(17)
C2 N1' C1' C5 -0.4(3)
Si1 O4 N2' C6' 3.2(2)
Si1 O4 N2' C7 -177.84(16)
Si1 O3 C6' N2' -4.6(2)
Si1 O3 C6' C10 176.15(15)
O4 N2' C6' O3 0.8(2)
C7 N2' C6' O3 -178.22(17)
O4 N2' C6' C10 -179.91(18)
C7 N2' C6' C10 1.1(3)
O2 C1 C2 C3 -178.3(2)
N1 C1 C2 C3 1.2(3)
O2 N1' C2 C3 -178.3(2)
C1' N1' C2 C3 1.2(3)
C1 C2 C3 C4 -0.7(3)
N1' C2 C3 C4 -0.7(3)
C2 C3 C4 C5 -0.7(3)
O1 C1' C5 C4 177.44(18)
N1' C1' C5 C4 -0.9(3)
O1 N1 C5 C4 177.44(18)
C1 N1 C5 C4 -0.9(3)
C3 C4 C5 C1' 1.5(3)
C3 C4 C5 N1 1.5(3)
O4 C6 C7 C8 -179.20(18)
N2 C6 C7 C8 -0.3(3)
O4 N2' C7 C8 -179.20(18)
C6' N2' C7 C8 -0.3(3)
C6 C7 C8 C9 -0.5(3)
N2' C7 C8 C9 -0.5(3)
C7 C8 C9 C10 0.6(3)
O3 C6' C10 C9 178.25(18)
N2' C6' C10 C9 -1.0(3)
O3 N2 C10 C9 178.25(18)
C6 N2 C10 C9 -1.0(3)
C8 C9 C10 C6' 0.1(3)
C8 C9 C10 N2 0.1(3)
